data_4034051
loop_
_publ_author_name
'Lu, Hong'
'Zhang, Huan-Xin'
'Tan, Chang-Yin'
'Liu, Jin-Yu'
'Wei, Hao'
'Xu, Peng-Fei'

_publ_section_title
;
 One-Pot Asymmetric Synthesis of Spiropyrazolone-Linked Cyclopropanes and
 Benzofurans through a General Michael Addition/Chlorination/Nucleophilic
 Substitution Sequence.
;
_journal_issue 16
_journal_name_full 'The Journal of organic chemistry'
_journal_page_first 10292
_journal_page_last 10305
_journal_paper_doi 10.1021/acs.joc.9b01454
_journal_volume 84
_journal_year 2019
_chemical_absolute_configuration ad
_chemical_formula_moiety 'C36 H35 Cl N2 O3'
_chemical_formula_sum 'C36 H35 Cl N2 O3'
_chemical_formula_weight 579.11
_space_group_crystal_system orthorhombic
_space_group_IT_number 19
_space_group_name_Hall 'P 2ac 2ab'
_space_group_name_H-M_alt 'P 21 21 21'
_atom_sites_solution_hydrogens geom
_atom_sites_solution_primary direct
_atom_sites_solution_secondary difmap
_audit_creation_date 2018-09-12
_audit_creation_method
;
Olex2 1.2
(compiled 2018.05.29 svn.r3508 for OlexSys, GUI svn.r5506)
;
_cell_angle_alpha 90.00
_cell_angle_beta 90.00
_cell_angle_gamma 90.00
_cell_formula_units_Z 4
_cell_length_a 10.2715(8)
_cell_length_b 16.4258(14)
_cell_length_c 18.109(2)
_cell_measurement_reflns_used 1723
_cell_measurement_temperature 293(2)
_cell_measurement_theta_max 23.6180
_cell_measurement_theta_min 3.9640
_cell_volume 3055.3(5)
_computing_cell_refinement
;
CrysAlisPro, Agilent Technologies,
Version 1.171.36.28 (release 01-02-2013 CrysAlis171 .NET)
(compiled Feb  1 2013,16:14:44)
;
_computing_data_collection
;
CrysAlisPro, Agilent Technologies,
Version 1.171.36.28 (release 01-02-2013 CrysAlis171 .NET)
(compiled Feb  1 2013,16:14:44)
;
_computing_data_reduction
;
CrysAlisPro, Agilent Technologies,
Version 1.171.36.28 (release 01-02-2013 CrysAlis171 .NET)
(compiled Feb  1 2013,16:14:44)
;
_computing_molecular_graphics 'Olex2 (Dolomanov et al., 2009)'
_computing_publication_material 'Olex2 (Dolomanov et al., 2009)'
_computing_structure_refinement 'ShelXL (Sheldrick, 2015)'
_computing_structure_solution 'ShelXS (Sheldrick, 2008)'
_diffrn_ambient_temperature 293(2)
_diffrn_detector_area_resol_mean 16.0733
_diffrn_measured_fraction_theta_full 0.996
_diffrn_measured_fraction_theta_max 0.996
_diffrn_measurement_details
;
#__ type_ start__ end____ width___ exp.time_
  1 omega  -94.00  -55.00   1.0000    3.0000
omega____ theta____ kappa____ phi______ frames
    -      -19.4273  178.0000  120.0000 39

#__ type_ start__ end____ width___ exp.time_
  2 omega  -35.00   85.00   1.0000    3.0000
omega____ theta____ kappa____ phi______ frames
    -       22.7867  -19.0000  -60.0000 120
;
_diffrn_measurement_device_type 'SuperNova, Dual, Cu at zero, Eos'
_diffrn_measurement_method '\w scans'
_diffrn_orient_matrix_UB_11 -0.0163813000
_diffrn_orient_matrix_UB_12 -0.0101322000
_diffrn_orient_matrix_UB_13 0.0369394000
_diffrn_orient_matrix_UB_21 -0.0355524000
_diffrn_orient_matrix_UB_22 -0.0341947000
_diffrn_orient_matrix_UB_23 -0.0128150000
_diffrn_orient_matrix_UB_31 0.0568890000
_diffrn_orient_matrix_UB_32 -0.0243062000
_diffrn_orient_matrix_UB_33 0.0026422000
_diffrn_radiation_monochromator mirror
_diffrn_radiation_type MoK\a
_diffrn_radiation_wavelength 0.71073
_diffrn_reflns_av_R_equivalents 0.0324
_diffrn_reflns_av_unetI/netI 0.0677
_diffrn_reflns_limit_h_max 12
_diffrn_reflns_limit_h_min -10
_diffrn_reflns_limit_k_max 12
_diffrn_reflns_limit_k_min -20
_diffrn_reflns_limit_l_max 22
_diffrn_reflns_limit_l_min -18
_diffrn_reflns_number 8143
_diffrn_reflns_theta_full 26.02
_diffrn_reflns_theta_max 26.02
_diffrn_reflns_theta_min 3.89
_diffrn_source 'SuperNova (Mo) X-ray Source'
_exptl_absorpt_coefficient_mu 0.164
_exptl_absorpt_correction_T_max 1.00000
_exptl_absorpt_correction_T_min 0.91179
_exptl_absorpt_correction_type multi-scan
_exptl_absorpt_process_details
;
CrysAlisPro, Agilent Technologies,
Version 1.171.36.28 (release 01-02-2013 CrysAlis171 .NET)
(compiled Feb  1 2013,16:14:44)
Empirical absorption correction using spherical harmonics,
 implemented in SCALE3 ABSPACK scaling algorithm.
;
_exptl_crystal_colour 'clear light colourless'
_exptl_crystal_colour_lustre clear
_exptl_crystal_colour_modifier light
_exptl_crystal_colour_primary colourless
_exptl_crystal_density_diffrn 1.259
_exptl_crystal_density_method 'not measured'
_exptl_crystal_description block
_exptl_crystal_F_000 1224
_exptl_crystal_size_max 0.16
_exptl_crystal_size_mid 0.14
_exptl_crystal_size_min 0.12
_refine_diff_density_max 0.195
_refine_diff_density_min -0.283
_refine_diff_density_rms 0.039
_refine_ls_abs_structure_details 'Flack H D (1983), Acta Cryst. A39, 876-881'
_refine_ls_abs_structure_Flack -0.07(9)
_refine_ls_extinction_method none
_refine_ls_goodness_of_fit_ref 1.050
_refine_ls_hydrogen_treatment mixed
_refine_ls_matrix_type full
_refine_ls_number_parameters 389
_refine_ls_number_reflns 5502
_refine_ls_number_restraints 0
_refine_ls_restrained_S_all 1.050
_refine_ls_R_factor_all 0.0785
_refine_ls_R_factor_gt 0.0515
_refine_ls_shift/su_max 0.000
_refine_ls_shift/su_mean 0.000
_refine_ls_structure_factor_coef Fsqd
_refine_ls_weighting_details 'calc w=1/[\s^2^(Fo^2^)+(0.0360P)^2^+0.0000P] where P=(Fo^2^+2Fc^2^)/3'
_refine_ls_weighting_scheme calc
_refine_ls_wR_factor_gt 0.0956
_refine_ls_wR_factor_ref 0.1126
_reflns_number_gt 4018
_reflns_number_total 5502
_reflns_threshold_expression >2sigma(I)
_cod_data_source_file jo9b01454_si_003.cif
_cod_data_source_block zhanghx_0910
_cod_database_code 4034051
_reflns_odcompleteness_completeness 99.49
_reflns_odcompleteness_iscentric 1
_reflns_odcompleteness_theta 26.32
_olex2_refinement_description
;
1. Fixed Uiso
 At 1.2 times of:
  All C(H) groups
 At 1.5 times of:
  All C(H,H,H) groups
2.a Ternary CH refined with riding coordinates:
 C10(H10)
2.b Aromatic/amide H refined with riding coordinates:
 C5(H5), C7(H7), C8(H8), C9(H9), C13(H13), C14(H14), C15(H15), C16(H16),
 C18(H18), C22(H22), C32(H32), C33(H33), C34(H34), C35(H35), C36(H36)
2.c Idealised Me refined as rotating group:
 C24(H24A,H24B,H24C), C25(H25A,H25B,H25C), C26(H26A,H26B,H26C), C28(H28A,H28B,
 H28C), C29(H29A,H29B,H29C), C30(H30A,H30B,H30C)
;
_olex2_date_sample_data_collection 2018-09-10
_olex2_submission_special_instructions 'No special instructions were received'

loop_
_space_group_symop_id
_space_group_symop_operation_xyz
1 'x, y, z'
2 '-x+1/2, -y, z+1/2'
3 'x+1/2, -y+1/2, -z'
4 '-x, y+1/2, -z+1/2'

loop_
_atom_site_label
_atom_site_type_symbol
_atom_site_fract_x
_atom_site_fract_y
_atom_site_fract_z
_atom_site_U_iso_or_equiv
_atom_site_adp_type
_atom_site_occupancy
_atom_site_calc_flag
_atom_site_refinement_flags_posn
Cl1 Cl 0.73498(8) 0.81688(7) 0.21772(6) 0.0793(3) Uani 1 d .
O1 O 0.1465(2) 1.03988(12) 0.27603(12) 0.0459(5) Uani 1 d .
O2 O -0.0607(2) 0.97209(15) 0.18384(12) 0.0563(6) Uani 1 d .
O3 O 0.4502(2) 0.70004(15) 0.45434(14) 0.0497(6) Uani 1 d .
N2 N 0.1156(2) 0.89668(16) 0.14171(13) 0.0406(6) Uani 1 d .
N1 N 0.2467(2) 0.88859(15) 0.16228(13) 0.0424(6) Uani 1 d .
C1 C 0.0482(3) 0.9450(2) 0.19038(17) 0.0409(8) Uani 1 d .
C2 C 0.1388(3) 0.95529(18) 0.25685(16) 0.0360(7) Uani 1 d .
C3 C 0.2642(3) 0.92263(17) 0.22574(16) 0.0369(7) Uani 1 d .
C4 C 0.3934(3) 0.92345(18) 0.25917(17) 0.0397(8) Uani 1 d .
C5 C 0.4929(3) 0.87829(19) 0.22658(18) 0.0458(8) Uani 1 d .
H5 H 0.4768 0.8491 0.1835 0.055 Uiso 1 calc R
C6 C 0.6142(3) 0.8768(2) 0.2579(2) 0.0504(9) Uani 1 d .
C7 C 0.6428(4) 0.9197(2) 0.3205(2) 0.0596(10) Uani 1 d .
H7 H 0.7260 0.9179 0.3407 0.072 Uiso 1 calc R
C8 C 0.5461(4) 0.9656(2) 0.3532(2) 0.0593(10) Uani 1 d .
H8 H 0.5646 0.9955 0.3955 0.071 Uiso 1 calc R
C9 C 0.4206(3) 0.9676(2) 0.32327(18) 0.0510(9) Uani 1 d .
H9 H 0.3556 0.9981 0.3459 0.061 Uiso 1 calc R
C10 C 0.0769(3) 0.90846(17) 0.32501(15) 0.0344(7) Uani 1 d .
H10 H 0.0015 0.8775 0.3074 0.041 Uiso 1 calc R
C11 C 0.0278(3) 0.98069(18) 0.36944(17) 0.0371(7) Uani 1 d .
C12 C 0.0712(3) 1.05197(19) 0.33847(17) 0.0396(7) Uani 1 d .
C13 C 0.0444(3) 1.1274(2) 0.3672(2) 0.0534(9) Uani 1 d .
H13 H 0.0746 1.1749 0.3451 0.064 Uiso 1 calc R
C14 C -0.0304(4) 1.1291(2) 0.4314(2) 0.0641(11) Uani 1 d .
H14 H -0.0508 1.1790 0.4528 0.077 Uiso 1 calc R
C15 C -0.0745(4) 1.0592(2) 0.4634(2) 0.0614(10) Uani 1 d .
H15 H -0.1245 1.0621 0.5062 0.074 Uiso 1 calc R
C16 C -0.0456(3) 0.9840(2) 0.43321(18) 0.0491(9) Uani 1 d .
H16 H -0.0751 0.9364 0.4555 0.059 Uiso 1 calc R
C17 C 0.1673(3) 0.85069(17) 0.36493(15) 0.0309(6) Uani 1 d .
C18 C 0.2053(3) 0.77923(17) 0.32996(15) 0.0334(7) Uani 1 d .
H18 H 0.1660 0.7655 0.2854 0.040 Uiso 1 calc R
C19 C 0.2991(3) 0.72779(17) 0.35852(15) 0.0311(7) Uani 1 d .
C20 C 0.3530(3) 0.74965(18) 0.42713(16) 0.0345(7) Uani 1 d .
C21 C 0.3108(3) 0.81749(17) 0.46723(15) 0.0315(6) Uani 1 d .
C22 C 0.2194(3) 0.86776(17) 0.43374(15) 0.0338(7) Uani 1 d .
H22 H 0.1923 0.9144 0.4584 0.041 Uiso 1 calc R
C23 C 0.3442(3) 0.65143(18) 0.31662(16) 0.0387(7) Uani 1 d .
C24 C 0.3327(3) 0.57458(19) 0.3640(2) 0.0535(9) Uani 1 d .
H24A H 0.3919 0.5781 0.4049 0.080 Uiso 1 calc GR
H24B H 0.3537 0.5277 0.3347 0.080 Uiso 1 calc GR
H24C H 0.2452 0.5697 0.3822 0.080 Uiso 1 calc GR
C25 C 0.4855(3) 0.6629(2) 0.29105(19) 0.0591(10) Uani 1 d .
H25A H 0.4906 0.7090 0.2585 0.089 Uiso 1 calc GR
H25B H 0.5140 0.6150 0.2654 0.089 Uiso 1 calc GR
H25C H 0.5403 0.6720 0.3332 0.089 Uiso 1 calc GR
C26 C 0.2602(3) 0.6379(2) 0.24684(18) 0.0613(10) Uani 1 d .
H26A H 0.1705 0.6325 0.2608 0.092 Uiso 1 calc GR
H26B H 0.2882 0.5893 0.2221 0.092 Uiso 1 calc GR
H26C H 0.2698 0.6836 0.2142 0.092 Uiso 1 calc GR
C27 C 0.3605(3) 0.83695(19) 0.54598(16) 0.0422(8) Uani 1 d .
C28 C 0.5064(3) 0.8580(2) 0.5451(2) 0.0635(11) Uani 1 d .
H28A H 0.5556 0.8108 0.5308 0.095 Uiso 1 calc GR
H28B H 0.5330 0.8752 0.5935 0.095 Uiso 1 calc GR
H28C H 0.5218 0.9012 0.5104 0.095 Uiso 1 calc GR
C29 C 0.3339(4) 0.7653(2) 0.59806(18) 0.0586(10) Uani 1 d .
H29A H 0.2421 0.7546 0.5996 0.088 Uiso 1 calc GR
H29B H 0.3643 0.7785 0.6467 0.088 Uiso 1 calc GR
H29C H 0.3788 0.7178 0.5804 0.088 Uiso 1 calc GR
C30 C 0.2892(4) 0.9105(2) 0.57884(18) 0.0588(10) Uani 1 d .
H30A H 0.3080 0.9581 0.5499 0.088 Uiso 1 calc GR
H30B H 0.3178 0.9190 0.6287 0.088 Uiso 1 calc GR
H30C H 0.1971 0.9005 0.5784 0.088 Uiso 1 calc GR
C31 C 0.0782(3) 0.87096(19) 0.07003(16) 0.0397(7) Uani 1 d .
C32 C 0.1711(3) 0.8512(2) 0.01875(19) 0.0594(10) Uani 1 d .
H32 H 0.2590 0.8556 0.0304 0.071 Uiso 1 calc R
C33 C 0.1330(4) 0.8245(3) -0.0509(2) 0.0718(12) Uani 1 d .
H33 H 0.1963 0.8112 -0.0856 0.086 Uiso 1 calc R
C34 C 0.0064(4) 0.8177(3) -0.06897(19) 0.0678(11) Uani 1 d .
H34 H -0.0177 0.7992 -0.1155 0.081 Uiso 1 calc R
C35 C -0.0862(4) 0.8384(2) -0.0182(2) 0.0664(11) Uani 1 d .
H35 H -0.1737 0.8345 -0.0309 0.080 Uiso 1 calc R
C36 C -0.0522(3) 0.8650(2) 0.05180(19) 0.0592(10) Uani 1 d .
H36 H -0.1161 0.8787 0.0860 0.071 Uiso 1 calc R
H3 H 0.492(4) 0.717(2) 0.485(2) 0.085(17) Uiso 1 d .

loop_
_atom_site_aniso_label
_atom_site_aniso_U_11
_atom_site_aniso_U_22
_atom_site_aniso_U_33
_atom_site_aniso_U_23
_atom_site_aniso_U_13
_atom_site_aniso_U_12
Cl1 0.0459(5) 0.1016(9) 0.0904(7) 0.0060(7) 0.0071(5) 0.0061(6)
O1 0.0581(13) 0.0328(12) 0.0467(13) 0.0038(11) 0.0039(11) -0.0022(11)
O2 0.0520(14) 0.0694(17) 0.0475(14) -0.0003(13) -0.0073(11) 0.0219(13)
O3 0.0524(15) 0.0463(15) 0.0503(14) -0.0042(12) -0.0147(12) 0.0174(12)
N2 0.0384(15) 0.0486(16) 0.0348(13) 0.0010(13) -0.0026(11) 0.0071(13)
N1 0.0415(15) 0.0467(16) 0.0390(14) 0.0026(13) -0.0001(12) 0.0031(13)
C1 0.0443(19) 0.0411(19) 0.0371(17) 0.0075(15) -0.0014(14) 0.0036(16)
C2 0.0410(17) 0.0312(17) 0.0357(16) 0.0017(14) -0.0035(13) 0.0037(14)
C3 0.0423(18) 0.0347(17) 0.0337(15) 0.0055(15) -0.0019(14) -0.0054(15)
C4 0.0416(19) 0.0377(18) 0.0398(17) 0.0056(15) -0.0024(14) -0.0078(15)
C5 0.0405(18) 0.049(2) 0.0484(18) 0.0066(17) -0.0016(16) -0.0057(16)
C6 0.0394(19) 0.054(2) 0.058(2) 0.0140(19) 0.0024(16) -0.0045(17)
C7 0.053(2) 0.062(3) 0.063(3) 0.017(2) -0.014(2) -0.017(2)
C8 0.071(3) 0.057(2) 0.051(2) 0.0035(19) -0.0130(19) -0.019(2)
C9 0.055(2) 0.052(2) 0.046(2) 0.0076(18) -0.0073(17) -0.0113(18)
C10 0.0363(16) 0.0326(16) 0.0343(16) 0.0001(14) -0.0049(13) 0.0012(14)
C11 0.0376(17) 0.0341(17) 0.0396(17) 0.0000(14) -0.0046(14) 0.0090(15)
C12 0.0419(18) 0.0359(18) 0.0411(17) -0.0037(16) -0.0046(14) 0.0060(16)
C13 0.061(2) 0.0325(18) 0.067(2) 0.0005(18) -0.0058(19) 0.0028(17)
C14 0.070(3) 0.053(2) 0.070(3) -0.019(2) -0.005(2) 0.021(2)
C15 0.069(3) 0.060(3) 0.055(2) -0.006(2) 0.0068(19) 0.023(2)
C16 0.053(2) 0.046(2) 0.048(2) 0.0046(17) 0.0050(17) 0.0115(17)
C17 0.0333(15) 0.0285(16) 0.0307(14) 0.0017(13) -0.0010(12) 0.0001(13)
C18 0.0420(17) 0.0325(16) 0.0256(14) 0.0023(13) -0.0011(12) -0.0031(14)
C19 0.0360(16) 0.0271(15) 0.0302(15) -0.0008(13) 0.0026(12) -0.0023(13)
C20 0.0368(17) 0.0316(16) 0.0351(16) 0.0047(14) -0.0044(13) 0.0017(14)
C21 0.0327(15) 0.0301(16) 0.0317(15) -0.0004(14) -0.0029(12) -0.0038(14)
C22 0.0432(17) 0.0267(15) 0.0315(15) -0.0023(13) -0.0009(13) -0.0017(14)
C23 0.0426(17) 0.0332(17) 0.0404(17) -0.0090(14) -0.0028(14) 0.0043(15)
C24 0.057(2) 0.0337(18) 0.069(2) -0.0059(18) -0.0041(19) 0.0034(17)
C25 0.057(2) 0.059(2) 0.061(2) -0.012(2) 0.0114(18) 0.0079(19)
C26 0.078(2) 0.053(2) 0.053(2) -0.0243(19) -0.0167(19) 0.014(2)
C27 0.0515(19) 0.0426(19) 0.0326(15) -0.0010(15) -0.0098(14) 0.0007(16)
C28 0.058(2) 0.073(3) 0.060(2) -0.006(2) -0.0205(19) -0.010(2)
C29 0.084(3) 0.056(2) 0.0362(18) 0.0048(17) -0.0032(18) 0.010(2)
C30 0.085(3) 0.051(2) 0.0401(18) -0.0141(18) -0.0161(18) 0.012(2)
C31 0.0459(18) 0.0429(19) 0.0302(15) 0.0028(15) -0.0044(14) -0.0015(16)
C32 0.050(2) 0.080(3) 0.049(2) -0.016(2) 0.0020(17) -0.006(2)
C33 0.073(3) 0.099(3) 0.043(2) -0.019(2) 0.0127(19) -0.004(3)
C34 0.088(3) 0.079(3) 0.0369(19) -0.007(2) -0.013(2) -0.003(2)
C35 0.060(2) 0.083(3) 0.056(2) -0.010(2) -0.018(2) 0.006(2)
C36 0.050(2) 0.080(3) 0.048(2) -0.003(2) -0.0026(17) 0.003(2)

loop_
_atom_type_symbol
_atom_type_description
_atom_type_scat_dispersion_real
_atom_type_scat_dispersion_imag
_atom_type_scat_source
C C 0.0033 0.0016 'International Tables Vol C Tables 4.2.6.8 and 6.1.1.4'
H H 0.0000 0.0000 'International Tables Vol C Tables 4.2.6.8 and 6.1.1.4'
Cl Cl 0.1484 0.1585 'International Tables Vol C Tables 4.2.6.8 and 6.1.1.4'
N N 0.0061 0.0033 'International Tables Vol C Tables 4.2.6.8 and 6.1.1.4'
O O 0.0106 0.0060 'International Tables Vol C Tables 4.2.6.8 and 6.1.1.4'

loop_
_geom_angle_atom_site_label_1
_geom_angle_atom_site_label_2
_geom_angle_atom_site_label_3
_geom_angle
C12 O1 C2 107.8(2)
C20 O3 H3 117(3)
N1 N2 C31 118.3(2)
C1 N2 N1 111.6(2)
C1 N2 C31 128.5(2)
C3 N1 N2 109.2(2)
O2 C1 N2 128.0(3)
O2 C1 C2 126.8(3)
N2 C1 C2 105.2(2)
O1 C2 C1 109.3(2)
O1 C2 C3 112.9(2)
O1 C2 C10 107.6(2)
C1 C2 C10 108.3(2)
C3 C2 C1 100.8(2)
C3 C2 C10 117.5(2)
N1 C3 C2 111.6(3)
N1 C3 C4 120.0(3)
C4 C3 C2 128.3(3)
C5 C4 C3 119.1(3)
C5 C4 C9 118.8(3)
C9 C4 C3 122.1(3)
C4 C5 H5 120.0
C6 C5 C4 120.1(3)
C6 C5 H5 120.0
C5 C6 Cl1 119.0(3)
C7 C6 Cl1 119.0(3)
C7 C6 C5 122.0(3)
C6 C7 H7 120.6
C6 C7 C8 118.9(3)
C8 C7 H7 120.6
C7 C8 H8 119.7
C7 C8 C9 120.6(3)
C9 C8 H8 119.7
C4 C9 C8 119.6(3)
C4 C9 H9 120.2
C8 C9 H9 120.2
C2 C10 H10 108.4
C11 C10 C2 99.6(2)
C11 C10 H10 108.4
C17 C10 C2 115.5(2)
C17 C10 H10 108.4
C17 C10 C11 116.2(2)
C12 C11 C10 110.0(3)
C12 C11 C16 119.0(3)
C16 C11 C10 130.9(3)
C11 C12 O1 113.1(3)
C13 C12 O1 123.5(3)
C13 C12 C11 123.4(3)
C12 C13 H13 121.8
C12 C13 C14 116.5(3)
C14 C13 H13 121.8
C13 C14 H14 119.3
C15 C14 C13 121.4(3)
C15 C14 H14 119.3
C14 C15 H15 119.6
C14 C15 C16 120.8(3)
C16 C15 H15 119.6
C11 C16 C15 118.9(3)
C11 C16 H16 120.5
C15 C16 H16 120.5
C18 C17 C10 119.0(2)
C22 C17 C10 122.7(2)
C22 C17 C18 118.2(3)
C17 C18 H18 118.6
C19 C18 C17 122.8(3)
C19 C18 H18 118.6
C18 C19 C20 116.7(3)
C18 C19 C23 121.6(2)
C20 C19 C23 121.7(3)
O3 C20 C19 116.7(3)
O3 C20 C21 120.6(3)
C21 C20 C19 122.7(3)
C20 C21 C27 122.7(2)
C22 C21 C20 117.1(2)
C22 C21 C27 120.1(3)
C17 C22 C21 122.2(3)
C17 C22 H22 118.9
C21 C22 H22 118.9
C19 C23 C26 110.6(2)
C24 C23 C19 111.9(2)
C24 C23 C25 110.1(3)
C24 C23 C26 107.3(3)
C25 C23 C19 109.5(3)
C25 C23 C26 107.4(3)
C23 C24 H24A 109.5
C23 C24 H24B 109.5
C23 C24 H24C 109.5
H24A C24 H24B 109.5
H24A C24 H24C 109.5
H24B C24 H24C 109.5
C23 C25 H25A 109.5
C23 C25 H25B 109.5
C23 C25 H25C 109.5
H25A C25 H25B 109.5
H25A C25 H25C 109.5
H25B C25 H25C 109.5
C23 C26 H26A 109.5
C23 C26 H26B 109.5
C23 C26 H26C 109.5
H26A C26 H26B 109.5
H26A C26 H26C 109.5
H26B C26 H26C 109.5
C28 C27 C21 111.0(3)
C29 C27 C21 110.5(3)
C29 C27 C28 110.6(3)
C29 C27 C30 106.4(3)
C30 C27 C21 111.3(2)
C30 C27 C28 107.0(3)
C27 C28 H28A 109.5
C27 C28 H28B 109.5
C27 C28 H28C 109.5
H28A C28 H28B 109.5
H28A C28 H28C 109.5
H28B C28 H28C 109.5
C27 C29 H29A 109.5
C27 C29 H29B 109.5
C27 C29 H29C 109.5
H29A C29 H29B 109.5
H29A C29 H29C 109.5
H29B C29 H29C 109.5
C27 C30 H30A 109.5
C27 C30 H30B 109.5
C27 C30 H30C 109.5
H30A C30 H30B 109.5
H30A C30 H30C 109.5
H30B C30 H30C 109.5
C32 C31 N2 120.1(3)
C32 C31 C36 119.7(3)
C36 C31 N2 120.1(3)
C31 C32 H32 120.2
C31 C32 C33 119.6(3)
C33 C32 H32 120.2
C32 C33 H33 119.4
C34 C33 C32 121.2(4)
C34 C33 H33 119.4
C33 C34 H34 120.4
C33 C34 C35 119.3(3)
C35 C34 H34 120.4
C34 C35 H35 119.4
C34 C35 C36 121.2(3)
C36 C35 H35 119.4
C31 C36 C35 119.0(3)
C31 C36 H36 120.5
C35 C36 H36 120.5

loop_
_geom_bond_atom_site_label_1
_geom_bond_atom_site_label_2
_geom_bond_distance
Cl1 C6 1.743(3)
O1 C2 1.434(3)
O1 C12 1.384(4)
O2 C1 1.210(3)
O3 C20 1.380(3)
O3 H3 0.76(4)
N2 N1 1.404(3)
N2 C1 1.373(4)
N2 C31 1.418(4)
N1 C3 1.291(4)
C1 C2 1.531(4)
C2 C3 1.505(4)
C2 C10 1.587(4)
C3 C4 1.459(4)
C4 C5 1.394(4)
C4 C9 1.396(4)
C5 H5 0.9300
C5 C6 1.370(4)
C6 C7 1.366(5)
C7 H7 0.9300
C7 C8 1.380(5)
C8 H8 0.9300
C8 C9 1.399(4)
C9 H9 0.9300
C10 H10 0.9800
C10 C11 1.520(4)
C10 C17 1.512(4)
C11 C12 1.373(4)
C11 C16 1.380(4)
C12 C13 1.372(4)
C13 H13 0.9300
C13 C14 1.393(5)
C14 H14 0.9300
C14 C15 1.364(5)
C15 H15 0.9300
C15 C16 1.383(4)
C16 H16 0.9300
C17 C18 1.390(4)
C17 C22 1.385(4)
C18 H18 0.9300
C18 C19 1.382(4)
C19 C20 1.407(4)
C19 C23 1.537(4)
C20 C21 1.399(4)
C21 C22 1.390(4)
C21 C27 1.548(4)
C22 H22 0.9300
C23 C24 1.531(4)
C23 C25 1.535(4)
C23 C26 1.546(4)
C24 H24A 0.9600
C24 H24B 0.9600
C24 H24C 0.9600
C25 H25A 0.9600
C25 H25B 0.9600
C25 H25C 0.9600
C26 H26A 0.9600
C26 H26B 0.9600
C26 H26C 0.9600
C27 C28 1.539(4)
C27 C29 1.533(4)
C27 C30 1.533(4)
C28 H28A 0.9600
C28 H28B 0.9600
C28 H28C 0.9600
C29 H29A 0.9600
C29 H29B 0.9600
C29 H29C 0.9600
C30 H30A 0.9600
C30 H30B 0.9600
C30 H30C 0.9600
C31 C32 1.370(4)
C31 C36 1.382(4)
C32 H32 0.9300
C32 C33 1.392(5)
C33 H33 0.9300
C33 C34 1.345(5)
C34 H34 0.9300
C34 C35 1.366(5)
C35 H35 0.9300
C35 C36 1.386(5)
C36 H36 0.9300

loop_
_geom_torsion_atom_site_label_1
_geom_torsion_atom_site_label_2
_geom_torsion_atom_site_label_3
_geom_torsion_atom_site_label_4
_geom_torsion
Cl1 C6 C7 C8 -178.5(3)
O1 C2 C3 N1 -125.7(3)
O1 C2 C3 C4 56.3(4)
O1 C2 C10 C11 12.7(3)
O1 C2 C10 C17 -112.4(3)
O1 C12 C13 C14 -178.6(3)
O2 C1 C2 O1 -50.6(4)
O2 C1 C2 C3 -169.7(3)
O2 C1 C2 C10 66.4(4)
O3 C20 C21 C22 175.4(3)
O3 C20 C21 C27 -5.3(4)
N2 N1 C3 C2 2.6(3)
N2 N1 C3 C4 -179.2(2)
N2 C1 C2 O1 131.3(2)
N2 C1 C2 C3 12.2(3)
N2 C1 C2 C10 -111.7(2)
N2 C31 C32 C33 178.8(3)
N2 C31 C36 C35 -178.9(3)
N1 N2 C1 O2 170.0(3)
N1 N2 C1 C2 -11.9(3)
N1 N2 C31 C32 -10.3(4)
N1 N2 C31 C36 169.2(3)
N1 C3 C4 C5 -8.2(4)
N1 C3 C4 C9 172.3(3)
C1 N2 N1 C3 6.3(3)
C1 N2 C31 C32 154.3(3)
C1 N2 C31 C36 -26.2(5)
C1 C2 C3 N1 -9.2(3)
C1 C2 C3 C4 172.8(3)
C1 C2 C10 C11 -105.4(3)
C1 C2 C10 C17 129.5(3)
C2 O1 C12 C11 8.7(3)
C2 O1 C12 C13 -172.3(3)
C2 C3 C4 C5 169.6(3)
C2 C3 C4 C9 -9.8(5)
C2 C10 C11 C12 -7.8(3)
C2 C10 C11 C16 174.4(3)
C2 C10 C17 C18 -70.3(3)
C2 C10 C17 C22 106.4(3)
C3 C2 C10 C11 141.4(2)
C3 C2 C10 C17 16.3(4)
C3 C4 C5 C6 -178.6(3)
C3 C4 C9 C8 179.5(3)
C4 C5 C6 Cl1 177.8(2)
C4 C5 C6 C7 -1.1(5)
C5 C4 C9 C8 0.0(5)
C5 C6 C7 C8 0.3(5)
C6 C7 C8 C9 0.7(5)
C7 C8 C9 C4 -0.8(5)
C9 C4 C5 C6 0.9(5)
C10 C2 C3 N1 108.1(3)
C10 C2 C3 C4 -69.8(4)
C10 C11 C12 O1 0.2(3)
C10 C11 C12 C13 -178.8(3)
C10 C11 C16 C15 178.4(3)
C10 C17 C18 C19 172.2(3)
C10 C17 C22 C21 -174.5(3)
C11 C10 C17 C18 173.6(2)
C11 C10 C17 C22 -9.7(4)
C11 C12 C13 C14 0.3(5)
C12 O1 C2 C1 104.0(3)
C12 O1 C2 C3 -144.7(2)
C12 O1 C2 C10 -13.5(3)
C12 C11 C16 C15 0.8(5)
C12 C13 C14 C15 0.0(5)
C13 C14 C15 C16 0.2(6)
C14 C15 C16 C11 -0.6(5)
C16 C11 C12 O1 178.3(3)
C16 C11 C12 C13 -0.7(5)
C17 C10 C11 C12 116.8(3)
C17 C10 C11 C16 -61.0(4)
C17 C18 C19 C20 2.0(4)
C17 C18 C19 C23 -176.8(3)
C18 C17 C22 C21 2.2(4)
C18 C19 C20 O3 -177.5(2)
C18 C19 C20 C21 3.1(4)
C18 C19 C23 C24 -126.0(3)
C18 C19 C23 C25 111.6(3)
C18 C19 C23 C26 -6.5(4)
C19 C20 C21 C22 -5.3(4)
C19 C20 C21 C27 174.0(3)
C20 C19 C23 C24 55.3(4)
C20 C19 C23 C25 -67.1(4)
C20 C19 C23 C26 174.8(3)
C20 C21 C22 C17 2.5(4)
C20 C21 C27 C28 65.8(4)
C20 C21 C27 C29 -57.3(4)
C20 C21 C27 C30 -175.1(3)
C22 C17 C18 C19 -4.6(4)
C22 C21 C27 C28 -114.9(3)
C22 C21 C27 C29 122.0(3)
C22 C21 C27 C30 4.1(4)
C23 C19 C20 O3 1.2(4)
C23 C19 C20 C21 -178.1(3)
C27 C21 C22 C17 -176.8(3)
C31 N2 N1 C3 173.4(3)
C31 N2 C1 O2 4.6(5)
C31 N2 C1 C2 -177.4(3)
C31 C32 C33 C34 0.0(7)
C32 C31 C36 C35 0.5(5)
C32 C33 C34 C35 0.8(7)
C33 C34 C35 C36 -1.0(7)
C34 C35 C36 C31 0.3(6)
C36 C31 C32 C33 -0.7(6)
